data_7044315
loop_
_publ_author_name
'Thu\'ery, Pierre'
'Harrowfield, Jack'

_publ_section_title
;
 The crystalline \a,\w-dicarboxylate metal complex with the longest
 aliphatic chain to date: uranyl 1,15-pentadecanedioate
;
_journal_name_full 'Dalton Trans.'
_journal_paper_doi 10.1039/C7DT03273K
_journal_year 2017
_chemical_formula_sum 'C49 H94 N2 O16 U2'
_chemical_formula_weight 1443.32
_space_group_crystal_system monoclinic
_space_group_IT_number 15
_space_group_name_Hall '-C 2yc'
_space_group_name_H-M_alt 'C 1 2/c 1'
_symmetry_space_group_name_Hall '-C 2yc'
_symmetry_space_group_name_H-M 'C 1 2/c 1'
_atom_sites_solution_hydrogens mixed
_atom_sites_solution_primary dual
_audit_creation_method SHELXL-2014
_audit_update_record
;
2017-09-21 deposited with the CCDC.
2017-09-22 downloaded from the CCDC.
;
_cell_angle_alpha 90
_cell_angle_beta 108.896(4)
_cell_angle_gamma 90
_cell_formula_units_Z 4
_cell_length_a 33.683(2)
_cell_length_b 13.1767(9)
_cell_length_c 16.5993(8)
_cell_measurement_reflns_used 158636
_cell_measurement_temperature 150(2)
_cell_measurement_theta_max 25.68
_cell_measurement_theta_min 3.06
_cell_volume 6970.2(7)
_computing_cell_refinement 'HKL2000 (Otwinowski & Minor, 1997)'
_computing_data_collection 'COLLECT (Nonius, 1998)'
_computing_data_reduction 'HKL2000 (Otwinowski & Minor, 1997)'
_computing_molecular_graphics 'SHELXTL (Sheldrick, 2008)'
_computing_publication_material 'SHELXTL (Sheldrick, 2008); PLATON (Spek, 2003)'
_computing_structure_refinement 'SHELXL (Sheldrick, 2015)'
_computing_structure_solution 'SHELXT (Sheldrick, 2015)'
_diffrn_ambient_temperature 150(2)
_diffrn_measured_fraction_theta_full 0.998
_diffrn_measured_fraction_theta_max 0.998
_diffrn_measurement_device_type 'Nonius Kappa-CCD area-detector diffractometer'
_diffrn_measurement_method '2 \f and 10 \w scans with 2\% steps (704 frames)'
_diffrn_radiation_monochromator graphite
_diffrn_radiation_source 'fine-focus sealed tube'
_diffrn_radiation_type MoK\a
_diffrn_radiation_wavelength 0.71073
_diffrn_reflns_av_R_equivalents 0.0361
_diffrn_reflns_av_unetI/netI 0.0468
_diffrn_reflns_Laue_measured_fraction_full 0.998
_diffrn_reflns_Laue_measured_fraction_max 0.998
_diffrn_reflns_limit_h_max 40
_diffrn_reflns_limit_h_min -40
_diffrn_reflns_limit_k_max 16
_diffrn_reflns_limit_k_min -16
_diffrn_reflns_limit_l_max 20
_diffrn_reflns_limit_l_min -20
_diffrn_reflns_number 12884
_diffrn_reflns_point_group_measured_fraction_full 0.998
_diffrn_reflns_point_group_measured_fraction_max 0.998
_diffrn_reflns_theta_full 25.242
_diffrn_reflns_theta_max 25.682
_diffrn_reflns_theta_min 3.060
_diffrn_standards_decay_% 0
_diffrn_standards_interval_time 0
_diffrn_standards_number 0
_exptl_absorpt_coefficient_mu 4.693
_exptl_absorpt_correction_T_max 0.720
_exptl_absorpt_correction_T_min 0.549
_exptl_absorpt_correction_type multi-scan
_exptl_absorpt_process_details 'SCALEPACK (Otwinowski & Minor, 1997)'
_exptl_crystal_colour 'translucent light yellow'
_exptl_crystal_density_diffrn 1.375
_exptl_crystal_description platelet
_exptl_crystal_F_000 2856
_exptl_crystal_size_max 0.15
_exptl_crystal_size_mid 0.13
_exptl_crystal_size_min 0.07
_platon_squeeze_details
;
# Solvent Accessible Volume =      1411
# Electrons Found in S.A.V. =       580
# Note: Atoms in Void are Labelled as Cxxx and Qxxx for all Others
C101 0.573 0.502 0.360 !       2.58 eA-3
C102 0.430 0.499 0.302 !       2.29 eA-3
C103 0.421 0.502-0.004 !       2.25 eA-3
C104 0.561 0.501 0.055 !       2.24 eA-3
C105 0.086 0.019 0.306 !       2.22 eA-3
C106 0.432 0.483 0.479 !       2.10 eA-3
C107 0.422 0.495 0.339 !       2.01 eA-3
C108 0.390 0.455 0.303 !       1.57 eA-3
C109 0.380 0.473 0.238 !       1.18 eA-3
Q110 0.265 0.403 0.112 !       1.08 eA-3
C111 0.484 0.499 0.038 !       1.06 eA-3
Q112 0.867 0.022 0.077 !       0.97 eA-3
C113 0.016 0.060 0.058 !       0.97 eA-3
C114 0.585 0.438 0.113 !       0.97 eA-3
Q115 0.251 0.405 0.688 !       0.97 eA-3
C116 0.967 0.127 0.316 !       0.90 eA-3
C117 0.004 0.051 0.409 !       0.87 eA-3
C118 0.989 0.119 0.388 !       0.87 eA-3
Q119 0.195 0.052 0.339 !       0.85 eA-3
Q120 0.610 0.215 0.177 !       0.84 eA-3
Q121 0.907 0.219 0.188 !       0.84 eA-3
Q122 0.398 0.346 0.987 !       0.82 eA-3
Q123 0.783 0.376 0.268 !       0.81 eA-3
Q124 0.306 0.266 0.487 !       0.80 eA-3
Q125 0.008 0.193 0.411 !       0.80 eA-3
Q126 0.508 0.693 0.411 !       0.80 eA-3
C127 0.413 0.376 0.706 !       0.80 eA-3
Q128 0.549 0.359 0.063 !       0.80 eA-3
Q129 0.741 0.116 0.110 !       0.80 eA-3
Q130 0.950 0.287 0.966 !       0.79 eA-3
Q131 0.960 0.169 0.357 !       0.78 eA-3
Q132 0.515 0.251 0.283 !       0.77 eA-3
Q133 0.111 0.247 0.361 !       0.77 eA-3
C134 0.459 0.431 0.222 !       0.77 eA-3
Q135 0.050 0.264 0.176 !       0.77 eA-3
Q136 0.929 0.235 0.579 !       0.76 eA-3
Q137 0.445 0.188 0.120 !       0.76 eA-3
Q138 0.740 0.247 0.140 !       0.76 eA-3
Q139 0.327 0.083 0.863 !       0.76 eA-3
Q140 0.033 0.285 0.828 !       0.75 eA-3
C141 0.035 0.076 0.134 !       0.75 eA-3
C142 0.008 0.133 0.439 !       0.75 eA-3
Q143 0.376 0.324 0.606 !       0.75 eA-3
Q144 0.649 0.239 0.250 !       0.75 eA-3
Q145 0.017 0.283 0.107 !       0.75 eA-3
Q146 0.722 0.109 0.423 !       0.74 eA-3
Q147 0.656 0.442 0.297 !       0.74 eA-3
Q148 0.737 0.204 0.440 !       0.74 eA-3
Q149 0.919 0.143 0.544 !       0.73 eA-3
Q150 0.596 0.423 0.471 !       0.72 eA-3
Q151 0.705 0.394 0.419 !       0.72 eA-3
C152 0.486 0.450 0.265 !       0.72 eA-3
Q153 0.931 0.250 0.267 !       0.72 eA-3
Q154 0.749 0.329 0.140 !       0.72 eA-3
Q155 0.429 0.315 0.746 !       0.71 eA-3
Q156 0.444 0.344 0.161 !       0.71 eA-3
Q157 0.710 0.344 0.394 !       0.71 eA-3
Q158 0.303 0.152 0.155 !       0.71 eA-3
Q159 0.973 0.329 0.018 !       0.71 eA-3
Q160 0.626 0.376 0.184 !       0.71 eA-3
Q161 0.814 0.247 0.638 !       0.71 eA-3
Q162 0.890 0.051 0.452 !       0.71 eA-3
Q163 0.148 0.025 0.471 !       0.70 eA-3
C164 0.533 0.422 0.328 !       0.70 eA-3
Q165 0.916 0.287 0.203 !       0.70 eA-3
Q166 0.626 0.375 0.218 !       0.70 eA-3
Q167 0.079 0.276 0.575 !       0.70 eA-3
Q168 0.835 0.282 0.358 !       0.70 eA-3
Q169 0.844 0.282 0.393 !       0.70 eA-3
Q170 0.126 0.360 0.685 !       0.69 eA-3
Q171 0.672 0.392 0.294 !       0.69 eA-3
Q172 0.801 0.277 0.294 !       0.69 eA-3
Q173 0.605 0.335 0.818 !       0.69 eA-3
Q174 0.269 0.331 0.701 !       0.68 eA-3
Q175 0.992 0.282 0.078 !       0.68 eA-3
Q176 0.023 0.251 0.472 !       0.68 eA-3
Q177 0.313 0.235 0.380 !       0.68 eA-3
Q178 0.935 0.336 0.267 !       0.68 eA-3
Q179 0.932 0.148 0.297 !       0.68 eA-3
Q180 0.523 0.251 0.965 !       0.68 eA-3
Q181 0.742 0.185 0.135 !       0.68 eA-3
Q182 0.713 0.229 0.424 !       0.68 eA-3
Q183 0.188 0.222 0.157 !       0.67 eA-3
Q184 0.905 0.221 0.501 !       0.67 eA-3
Q185 0.908 0.325 0.203 !       0.67 eA-3
Q186 0.971 0.360 0.684 !       0.67 eA-3
Q187 0.310 0.193 0.486 !       0.67 eA-3
Q188 0.740 0.247 0.469 !       0.67 eA-3
C189 0.554 0.393 0.408 !       0.67 eA-3
Q190 0.374 0.392 0.676 !       0.66 eA-3
Q191 0.577 0.361 0.092 !       0.66 eA-3
Q192 0.187 0.343 0.176 !       0.66 eA-3
Q193 0.409 0.268 0.331 !       0.66 eA-3
Q194 0.512 0.324 0.332 !       0.66 eA-3
Q195 0.795 0.434 0.296 !       0.66 eA-3
Q196 0.186 0.216 0.192 !       0.65 eA-3
Q197 0.969 0.208 0.970 !       0.65 eA-3
Q198 0.844 0.306 0.077 !       0.65 eA-3
Q199 0.259 0.410 0.342 !       0.65 eA-3
;
_refine_diff_density_max 0.755
_refine_diff_density_min -0.872
_refine_diff_density_rms 0.127
_refine_ls_extinction_method none
_refine_ls_goodness_of_fit_ref 1.019
_refine_ls_hydrogen_treatment constr
_refine_ls_matrix_type full
_refine_ls_number_parameters 314
_refine_ls_number_reflns 6593
_refine_ls_number_restraints 0
_refine_ls_restrained_S_all 1.019
_refine_ls_R_factor_all 0.0585
_refine_ls_R_factor_gt 0.0377
_refine_ls_shift/su_max 0.002
_refine_ls_shift/su_mean 0.000
_refine_ls_structure_factor_coef Fsqd
_refine_ls_weighting_details 'w=1/[\s^2^(Fo^2^)+(0.0639P)^2^] where P=(Fo^2^+2Fc^2^)/3'
_refine_ls_weighting_scheme calc
_refine_ls_wR_factor_gt 0.0986
_refine_ls_wR_factor_ref 0.1051
_reflns_Friedel_coverage 0.000
_reflns_number_gt 4884
_reflns_number_total 6593
_reflns_threshold_expression 'I > 2\s(I)'
_cod_data_source_file c7dt03273k2.cif
_cod_data_source_block 1
_cod_database_code 7044315
_shelx_space_group_comment
;
The symmetry employed for this shelxl refinement is uniquely defined
by the following loop, which should always be used as a source of
symmetry information in preference to the above space-group names.
They are only intended as comments.
;
_shelxl_version_number 2014-3
_platon_squeeze_void_probe_radius 1.20

loop_
_space_group_symop_operation_xyz
'x, y, z'
'-x, y, -z+1/2'
'x+1/2, y+1/2, z'
'-x+1/2, y+1/2, -z+1/2'
'-x, -y, -z'
'x, -y, z-1/2'
'-x+1/2, -y+1/2, -z'
'x+1/2, -y+1/2, z-1/2'

loop_
_atom_site_label
_atom_site_type_symbol
_atom_site_fract_x
_atom_site_fract_y
_atom_site_fract_z
_atom_site_U_iso_or_equiv
_atom_site_adp_type
_atom_site_occupancy
_atom_site_site_symmetry_order
_atom_site_calc_flag
_atom_site_refinement_flags_posn
_atom_site_refinement_flags_adp
_atom_site_refinement_flags_occupancy
U1 U 0.25006(2) 0.09948(2) 0.86186(2) 0.05322(10) Uani 1 1 d . . .
O1 O 0.21929(14) 0.1349(4) 0.9249(3) 0.0784(13) Uani 1 1 d . . .
O2 O 0.28081(14) 0.0618(3) 0.7994(2) 0.0670(11) Uani 1 1 d . . .
O3 O 0.30224(13) 0.2283(3) 0.9291(3) 0.0641(11) Uani 1 1 d . . .
O4 O 0.31148(14) 0.0802(3) 0.9934(3) 0.0628(11) Uani 1 1 d . . .
O5 O 0.75081(13) 0.4268(3) 1.9198(3) 0.0609(10) Uani 1 1 d . . .
O6 O 0.70457(15) 0.4561(3) 1.7941(3) 0.0831(14) Uani 1 1 d . . .
O7 O 0.19241(15) 0.1467(4) 0.7323(3) 0.0886(15) Uani 1 1 d . . .
O8 O 0.23588(13) 0.2678(3) 0.7924(3) 0.0774(13) Uani 1 1 d . . .
N1 N 0.2830(3) 0.4328(5) 0.8831(5) 0.120(3) Uani 1 1 d . . .
H1A H 0.2802 0.4254 0.8270 0.145 Uiso 1 1 calc R U .
H1B H 0.2805 0.3701 0.9038 0.145 Uiso 1 1 calc R U .
C1 C 0.32240(19) 0.1715(5) 0.9912(4) 0.0601(15) Uani 1 1 d . . .
C2 C 0.35813(18) 0.2182(4) 1.0614(4) 0.0630(15) Uani 1 1 d . . .
H2A H 0.3779 0.2486 1.0352 0.076 Uiso 1 1 calc R U .
H2B H 0.3466 0.2743 1.0867 0.076 Uiso 1 1 calc R U .
C3 C 0.38279(19) 0.1499(5) 1.1324(4) 0.0653(15) Uani 1 1 d . . .
H3A H 0.3980 0.0990 1.1097 0.078 Uiso 1 1 calc R U .
H3B H 0.3633 0.1132 1.1556 0.078 Uiso 1 1 calc R U .
C4 C 0.41435(18) 0.2097(4) 1.2042(3) 0.0595(14) Uani 1 1 d . . .
H4A H 0.4324 0.2498 1.1793 0.071 Uiso 1 1 calc R U .
H4B H 0.3986 0.2583 1.2279 0.071 Uiso 1 1 calc R U .
C5 C 0.4423(2) 0.1468(5) 1.2764(4) 0.0665(16) Uani 1 1 d . . .
H5A H 0.4243 0.1054 1.3005 0.080 Uiso 1 1 calc R U .
H5B H 0.4587 0.0995 1.2532 0.080 Uiso 1 1 calc R U .
C6 C 0.47230(18) 0.2069(5) 1.3473(4) 0.0627(15) Uani 1 1 d . . .
H6A H 0.4559 0.2516 1.3728 0.075 Uiso 1 1 calc R U .
H6B H 0.4893 0.2510 1.3229 0.075 Uiso 1 1 calc R U .
C7 C 0.50140(18) 0.1428(5) 1.4166(4) 0.0663(16) Uani 1 1 d . . .
H7A H 0.5188 0.1009 1.3914 0.080 Uiso 1 1 calc R U .
H7B H 0.4843 0.0959 1.4384 0.080 Uiso 1 1 calc R U .
C8 C 0.53062(18) 0.2023(5) 1.4918(4) 0.0625(15) Uani 1 1 d . . .
H8A H 0.5477 0.2493 1.4701 0.075 Uiso 1 1 calc R U .
H8B H 0.5133 0.2439 1.5173 0.075 Uiso 1 1 calc R U .
C9 C 0.5597(2) 0.1374(5) 1.5607(4) 0.0668(16) Uani 1 1 d . . .
H9A H 0.5774 0.0975 1.5350 0.080 Uiso 1 1 calc R U .
H9B H 0.5424 0.0887 1.5803 0.080 Uiso 1 1 calc R U .
C10 C 0.58840(19) 0.1922(5) 1.6382(4) 0.0663(15) Uani 1 1 d . . .
H10A H 0.6050 0.2431 1.6190 0.080 Uiso 1 1 calc R U .
H10B H 0.5709 0.2292 1.6663 0.080 Uiso 1 1 calc R U .
C11 C 0.6182(2) 0.1230(5) 1.7029(4) 0.0738(18) Uani 1 1 d . . .
H11A H 0.6017 0.0666 1.7152 0.089 Uiso 1 1 calc R U .
H11B H 0.6379 0.0932 1.6763 0.089 Uiso 1 1 calc R U .
C12 C 0.6437(2) 0.1705(5) 1.7865(4) 0.0748(18) Uani 1 1 d . . .
H12A H 0.6243 0.1932 1.8169 0.090 Uiso 1 1 calc R U .
H12B H 0.6623 0.1181 1.8221 0.090 Uiso 1 1 calc R U .
C13 C 0.6697(2) 0.2586(5) 1.7775(4) 0.0637(15) Uani 1 1 d . . .
H13A H 0.6510 0.3135 1.7462 0.076 Uiso 1 1 calc R U .
H13B H 0.6875 0.2375 1.7431 0.076 Uiso 1 1 calc R U .
C14 C 0.6982(2) 0.3004(5) 1.8638(4) 0.0746(18) Uani 1 1 d . . .
H14A H 0.6811 0.3087 1.9018 0.089 Uiso 1 1 calc R U .
H14B H 0.7201 0.2492 1.8900 0.089 Uiso 1 1 calc R U .
C15 C 0.7193(2) 0.3990(4) 1.8598(4) 0.0603(15) Uani 1 1 d . . .
C16 C 0.2029(2) 0.2398(5) 0.7359(5) 0.0775(19) Uani 1 1 d . . .
C17 C 0.1762(2) 0.3162(5) 0.6750(4) 0.0749(18) Uani 1 1 d . . .
H17A H 0.1620 0.3597 0.7060 0.090 Uiso 1 1 calc R U .
H17B H 0.1945 0.3603 0.6540 0.090 Uiso 1 1 calc R U .
C18 C 0.1441(2) 0.2696(5) 0.6012(4) 0.0751(18) Uani 1 1 d . . .
H18A H 0.1254 0.2267 0.6222 0.090 Uiso 1 1 calc R U .
H18B H 0.1583 0.2250 0.5711 0.090 Uiso 1 1 calc R U .
C19 C 0.1169(2) 0.3486(5) 0.5368(4) 0.0711(17) Uani 1 1 d . . .
H19A H 0.1022 0.3931 0.5660 0.085 Uiso 1 1 calc R U .
H19B H 0.1352 0.3917 0.5149 0.085 Uiso 1 1 calc R U .
C20 C 0.08544(19) 0.2956(5) 0.4641(4) 0.0712(17) Uani 1 1 d . . .
H20A H 0.0672 0.2535 0.4869 0.085 Uiso 1 1 calc R U .
H20B H 0.1006 0.2492 0.4372 0.085 Uiso 1 1 calc R U .
C21 C 0.05787(19) 0.3652(5) 0.3959(4) 0.0623(15) Uani 1 1 d . . .
H21A H 0.0758 0.4095 0.3741 0.075 Uiso 1 1 calc R U .
H21B H 0.0412 0.4091 0.4213 0.075 Uiso 1 1 calc R U .
C22 C 0.02813(19) 0.3054(5) 0.3219(4) 0.0651(15) Uani 1 1 d . . .
H22A H 0.0452 0.2600 0.2986 0.078 Uiso 1 1 calc R U .
H22B H 0.0103 0.2618 0.3446 0.078 Uiso 1 1 calc R U .
C23 C 0.0000 0.3676(6) 0.2500 0.060(2) Uani 1 2 d S T P
H23A H -0.0176 0.4118 0.2728 0.072 Uiso 1 1 d R U .
C24 C 0.2487(3) 0.4953(8) 0.8893(5) 0.138(5) Uani 1 1 d . . .
H24A H 0.2512 0.5042 0.9494 0.207 Uiso 1 1 calc R U .
H24B H 0.2219 0.4620 0.8593 0.207 Uiso 1 1 calc R U .
H24C H 0.2497 0.5617 0.8635 0.207 Uiso 1 1 calc R U .
C25 C 0.3256(5) 0.4705(8) 0.9277(9) 0.198(6) Uani 1 1 d . . .
H25A H 0.3285 0.5398 0.9088 0.298 Uiso 1 1 calc R U .
H25B H 0.3462 0.4264 0.9149 0.298 Uiso 1 1 calc R U .
H25C H 0.3306 0.4705 0.9893 0.298 Uiso 1 1 calc R U .

loop_
_atom_site_aniso_label
_atom_site_aniso_U_11
_atom_site_aniso_U_22
_atom_site_aniso_U_33
_atom_site_aniso_U_23
_atom_site_aniso_U_13
_atom_site_aniso_U_12
U1 0.05010(15) 0.04538(14) 0.05771(15) -0.00738(9) 0.00850(10) 0.00124(10)
O1 0.066(3) 0.076(3) 0.101(3) -0.008(3) 0.038(3) 0.013(2)
O2 0.081(3) 0.063(2) 0.057(2) -0.005(2) 0.022(2) 0.016(2)
O3 0.059(2) 0.050(2) 0.070(3) -0.006(2) 0.003(2) -0.0042(19)
O4 0.063(3) 0.055(3) 0.057(2) -0.0067(18) 0.001(2) -0.005(2)
O5 0.060(3) 0.052(2) 0.066(2) -0.0064(19) 0.014(2) -0.005(2)
O6 0.087(3) 0.051(3) 0.082(3) 0.004(2) -0.013(3) -0.011(2)
O7 0.076(3) 0.057(3) 0.095(3) 0.012(2) -0.023(3) -0.009(2)
O8 0.054(3) 0.054(3) 0.101(3) 0.006(2) -0.008(2) -0.002(2)
N1 0.170(8) 0.047(4) 0.124(6) 0.001(4) 0.019(6) -0.004(5)
C1 0.055(3) 0.063(4) 0.059(3) -0.012(3) 0.014(3) 0.003(3)
C2 0.048(3) 0.058(4) 0.070(4) -0.009(3) 0.001(3) -0.004(3)
C3 0.057(4) 0.065(4) 0.066(4) -0.007(3) 0.009(3) -0.009(3)
C4 0.055(3) 0.059(4) 0.061(3) -0.008(3) 0.013(3) -0.010(3)
C5 0.063(4) 0.056(4) 0.068(4) -0.005(3) 0.005(3) -0.003(3)
C6 0.051(3) 0.066(4) 0.065(4) -0.005(3) 0.011(3) -0.008(3)
C7 0.059(4) 0.058(4) 0.070(4) -0.004(3) 0.004(3) -0.010(3)
C8 0.054(3) 0.069(4) 0.060(3) -0.004(3) 0.013(3) -0.009(3)
C9 0.062(4) 0.068(4) 0.061(4) -0.001(3) 0.008(3) -0.008(3)
C10 0.059(4) 0.069(4) 0.066(4) 0.001(3) 0.013(3) -0.013(3)
C11 0.063(4) 0.070(4) 0.077(4) 0.004(3) 0.007(3) -0.018(3)
C12 0.060(4) 0.078(5) 0.075(4) 0.010(3) 0.006(3) -0.019(3)
C13 0.070(4) 0.057(4) 0.063(4) -0.008(3) 0.020(3) -0.011(3)
C14 0.065(4) 0.067(4) 0.079(4) 0.008(3) 0.006(3) -0.008(3)
C15 0.058(4) 0.052(3) 0.064(4) -0.007(3) 0.011(3) -0.016(3)
C16 0.072(5) 0.053(4) 0.093(5) 0.009(3) 0.007(4) 0.005(3)
C17 0.071(4) 0.055(4) 0.083(4) 0.005(3) 0.005(4) -0.008(3)
C18 0.075(4) 0.065(4) 0.070(4) 0.004(3) 0.002(3) 0.001(3)
C19 0.058(4) 0.073(4) 0.070(4) 0.018(3) 0.003(3) 0.003(3)
C20 0.060(4) 0.075(4) 0.073(4) 0.015(3) 0.014(3) 0.006(3)
C21 0.054(3) 0.058(4) 0.067(4) 0.007(3) 0.008(3) 0.005(3)
C22 0.061(4) 0.063(4) 0.064(4) 0.005(3) 0.010(3) 0.002(3)
C23 0.062(5) 0.058(5) 0.057(5) 0.000 0.014(4) 0.000
C24 0.213(13) 0.132(9) 0.078(5) 0.035(6) 0.060(7) 0.069(10)
C25 0.277(18) 0.087(8) 0.210(14) 0.015(8) 0.050(13) -0.058(10)

loop_
_atom_type_symbol
_atom_type_description
_atom_type_scat_dispersion_real
_atom_type_scat_dispersion_imag
_atom_type_scat_source
C C 0.0033 0.0016 'International Tables Vol C Tables 4.2.6.8 and 6.1.1.4'
H H 0.0000 0.0000 'International Tables Vol C Tables 4.2.6.8 and 6.1.1.4'
O O 0.0106 0.0060 'International Tables Vol C Tables 4.2.6.8 and 6.1.1.4'
U U -9.6767 9.6646 'International Tables Vol C Tables 4.2.6.8 and 6.1.1.4'
N N 0.0061 0.0033 'International Tables Vol C Tables 4.2.6.8 and 6.1.1.4'

loop_
_geom_angle_atom_site_label_1
_geom_angle_atom_site_label_2
_geom_angle_atom_site_label_3
_geom_angle
_geom_angle_site_symmetry_1
_geom_angle_site_symmetry_3
_geom_angle_publ_flag
O2 U1 O1 178.93(19) . . yes
O2 U1 O3 89.52(18) . . yes
O1 U1 O3 91.11(19) . . yes
O2 U1 O6 84.95(19) . 3_444 yes
O1 U1 O6 94.4(2) . 3_444 yes
O3 U1 O6 173.05(15) . 3_444 yes
O2 U1 O7 90.30(19) . . yes
O1 U1 O7 90.2(2) . . yes
O3 U1 O7 118.08(14) . . yes
O6 U1 O7 66.26(15) 3_444 . yes
O2 U1 O5 92.02(17) . 3_444 yes
O1 U1 O5 86.92(19) . 3_444 yes
O3 U1 O5 123.30(14) . 3_444 yes
O6 U1 O5 52.90(14) 3_444 3_444 yes
O7 U1 O5 118.58(15) . 3_444 yes
O2 U1 O8 92.31(18) . . yes
O1 U1 O8 88.74(19) . . yes
O3 U1 O8 65.85(14) . . yes
O6 U1 O8 118.50(14) 3_444 . yes
O7 U1 O8 52.29(14) . . yes
O5 U1 O8 169.92(14) 3_444 . yes
O2 U1 O4 90.40(17) . . yes
O1 U1 O4 89.28(19) . . yes
O3 U1 O4 52.98(13) . . yes
O6 U1 O4 122.71(13) 3_444 . yes
O7 U1 O4 171.02(14) . . yes
O5 U1 O4 70.33(13) 3_444 . yes
O8 U1 O4 118.73(13) . . yes
C1 O3 U1 94.4(3) . . ?
C1 O4 U1 92.6(4) . . ?
C15 O5 U1 93.5(4) . 3_556 ?
C15 O6 U1 92.8(3) . 3_556 ?
C16 O7 U1 94.2(4) . . ?
C16 O8 U1 94.3(4) . . ?
C24 N1 C25 116.3(8) . . ?
C24 N1 H1A 108.2 . . ?
C25 N1 H1A 108.2 . . ?
C24 N1 H1B 108.2 . . ?
C25 N1 H1B 108.2 . . ?
H1A N1 H1B 107.4 . . ?
O4 C1 O3 119.9(5) . . ?
O4 C1 C2 122.2(6) . . ?
O3 C1 C2 117.8(6) . . ?
O4 C1 U1 61.1(3) . . ?
O3 C1 U1 58.9(3) . . ?
C2 C1 U1 174.3(4) . . ?
C3 C2 C1 117.6(5) . . ?
C3 C2 H2A 107.9 . . ?
C1 C2 H2A 107.9 . . ?
C3 C2 H2B 107.9 . . ?
C1 C2 H2B 107.9 . . ?
H2A C2 H2B 107.2 . . ?
C2 C3 C4 111.8(5) . . ?
C2 C3 H3A 109.3 . . ?
C4 C3 H3A 109.3 . . ?
C2 C3 H3B 109.3 . . ?
C4 C3 H3B 109.3 . . ?
H3A C3 H3B 107.9 . . ?
C5 C4 C3 115.7(5) . . ?
C5 C4 H4A 108.4 . . ?
C3 C4 H4A 108.4 . . ?
C5 C4 H4B 108.4 . . ?
C3 C4 H4B 108.4 . . ?
H4A C4 H4B 107.4 . . ?
C6 C5 C4 114.9(5) . . ?
C6 C5 H5A 108.5 . . ?
C4 C5 H5A 108.5 . . ?
C6 C5 H5B 108.5 . . ?
C4 C5 H5B 108.5 . . ?
H5A C5 H5B 107.5 . . ?
C5 C6 C7 114.1(5) . . ?
C5 C6 H6A 108.7 . . ?
C7 C6 H6A 108.7 . . ?
C5 C6 H6B 108.7 . . ?
C7 C6 H6B 108.7 . . ?
H6A C6 H6B 107.6 . . ?
C6 C7 C8 115.0(5) . . ?
C6 C7 H7A 108.5 . . ?
C8 C7 H7A 108.5 . . ?
C6 C7 H7B 108.5 . . ?
C8 C7 H7B 108.5 . . ?
H7A C7 H7B 107.5 . . ?
C9 C8 C7 114.6(5) . . ?
C9 C8 H8A 108.6 . . ?
C7 C8 H8A 108.6 . . ?
C9 C8 H8B 108.6 . . ?
C7 C8 H8B 108.6 . . ?
H8A C8 H8B 107.6 . . ?
C8 C9 C10 116.9(5) . . ?
C8 C9 H9A 108.1 . . ?
C10 C9 H9A 108.1 . . ?
C8 C9 H9B 108.1 . . ?
C10 C9 H9B 108.1 . . ?
H9A C9 H9B 107.3 . . ?
C11 C10 C9 114.1(5) . . ?
C11 C10 H10A 108.7 . . ?
C9 C10 H10A 108.7 . . ?
C11 C10 H10B 108.7 . . ?
C9 C10 H10B 108.7 . . ?
H10A C10 H10B 107.6 . . ?
C12 C11 C10 116.8(6) . . ?
C12 C11 H11A 108.1 . . ?
C10 C11 H11A 108.1 . . ?
C12 C11 H11B 108.1 . . ?
C10 C11 H11B 108.1 . . ?
H11A C11 H11B 107.3 . . ?
C13 C12 C11 114.0(5) . . ?
C13 C12 H12A 108.8 . . ?
C11 C12 H12A 108.8 . . ?
C13 C12 H12B 108.8 . . ?
C11 C12 H12B 108.8 . . ?
H12A C12 H12B 107.7 . . ?
C12 C13 C14 113.1(5) . . ?
C12 C13 H13A 109.0 . . ?
C14 C13 H13A 109.0 . . ?
C12 C13 H13B 109.0 . . ?
C14 C13 H13B 109.0 . . ?
H13A C13 H13B 107.8 . . ?
C15 C14 C13 115.5(5) . . ?
C15 C14 H14A 108.4 . . ?
C13 C14 H14A 108.4 . . ?
C15 C14 H14B 108.4 . . ?
C13 C14 H14B 108.4 . . ?
H14A C14 H14B 107.5 . . ?
O5 C15 O6 119.9(5) . . ?
O5 C15 C14 120.8(6) . . ?
O6 C15 C14 119.3(6) . . ?
O5 C15 U1 60.4(3) . 3_556 ?
O6 C15 U1 60.2(3) . 3_556 ?
C14 C15 U1 171.3(5) . 3_556 ?
O8 C16 O7 119.0(6) . . ?
O8 C16 C17 119.9(6) . . ?
O7 C16 C17 121.1(6) . . ?
O8 C16 U1 59.7(3) . . ?
O7 C16 U1 59.4(3) . . ?
C17 C16 U1 175.0(5) . . ?
C18 C17 C16 113.4(6) . . ?
C18 C17 H17A 108.9 . . ?
C16 C17 H17A 108.9 . . ?
C18 C17 H17B 108.9 . . ?
C16 C17 H17B 108.9 . . ?
H17A C17 H17B 107.7 . . ?
C17 C18 C19 113.6(5) . . ?
C17 C18 H18A 108.8 . . ?
C19 C18 H18A 108.8 . . ?
C17 C18 H18B 108.8 . . ?
C19 C18 H18B 108.8 . . ?
H18A C18 H18B 107.7 . . ?
C20 C19 C18 110.3(5) . . ?
C20 C19 H19A 109.6 . . ?
C18 C19 H19A 109.6 . . ?
C20 C19 H19B 109.6 . . ?
C18 C19 H19B 109.6 . . ?
H19A C19 H19B 108.1 . . ?
C19 C20 C21 114.9(6) . . ?
C19 C20 H20A 108.5 . . ?
C21 C20 H20A 108.5 . . ?
C19 C20 H20B 108.5 . . ?
C21 C20 H20B 108.5 . . ?
H20A C20 H20B 107.5 . . ?
C20 C21 C22 111.7(5) . . ?
C20 C21 H21A 109.3 . . ?
C22 C21 H21A 109.3 . . ?
C20 C21 H21B 109.3 . . ?
C22 C21 H21B 109.3 . . ?
H21A C21 H21B 107.9 . . ?
C23 C22 C21 115.9(5) . . ?
C23 C22 H22A 108.3 . . ?
C21 C22 H22A 108.3 . . ?
C23 C22 H22B 108.3 . . ?
C21 C22 H22B 108.3 . . ?
H22A C22 H22B 107.4 . . ?
C22 C23 C22 114.0(7) 2 . ?
C22 C23 H23A 108.8 2 . ?
C22 C23 H23A 108.6 . . ?
N1 C24 H24A 109.5 . . ?
N1 C24 H24B 109.5 . . ?
H24A C24 H24B 109.5 . . ?
N1 C24 H24C 109.5 . . ?
H24A C24 H24C 109.5 . . ?
H24B C24 H24C 109.5 . . ?
N1 C25 H25A 109.5 . . ?
N1 C25 H25B 109.5 . . ?
H25A C25 H25B 109.5 . . ?
N1 C25 H25C 109.5 . . ?
H25A C25 H25C 109.5 . . ?
H25B C25 H25C 109.5 . . ?

loop_
_geom_bond_atom_site_label_1
_geom_bond_atom_site_label_2
_geom_bond_distance
_geom_bond_site_symmetry_2
_geom_bond_publ_flag
U1 O2 1.757(4) . yes
U1 O1 1.758(4) . yes
U1 O3 2.439(4) . yes
U1 O6 2.463(4) 3_444 yes
U1 O7 2.465(4) . yes
U1 O5 2.468(4) 3_444 yes
U1 O8 2.474(4) . yes
U1 O4 2.487(4) . yes
O3 C1 1.277(7) . ?
O4 C1 1.261(7) . ?
O5 C15 1.252(7) . ?
O5 U1 2.467(4) 3_556 ?
O6 C15 1.285(7) . ?
O6 U1 2.463(4) 3_556 ?
O7 C16 1.273(8) . ?
O8 C16 1.254(8) . ?
N1 C24 1.451(10) . ?
N1 C25 1.472(14) . ?
N1 H1A 0.9100 . ?
N1 H1B 0.9100 . ?
C1 C2 1.508(8) . ?
C2 C3 1.501(8) . ?
C2 H2A 0.9900 . ?
C2 H2B 0.9900 . ?
C3 C4 1.533(8) . ?
C3 H3A 0.9900 . ?
C3 H3B 0.9900 . ?
C4 C5 1.509(8) . ?
C4 H4A 0.9900 . ?
C4 H4B 0.9900 . ?
C5 C6 1.504(8) . ?
C5 H5A 0.9900 . ?
C5 H5B 0.9900 . ?
C6 C7 1.506(8) . ?
C6 H6A 0.9900 . ?
C6 H6B 0.9900 . ?
C7 C8 1.532(7) . ?
C7 H7A 0.9900 . ?
C7 H7B 0.9900 . ?
C8 C9 1.507(8) . ?
C8 H8A 0.9900 . ?
C8 H8B 0.9900 . ?
C9 C10 1.518(8) . ?
C9 H9A 0.9900 . ?
C9 H9B 0.9900 . ?
C10 C11 1.515(8) . ?
C10 H10A 0.9900 . ?
C10 H10B 0.9900 . ?
C11 C12 1.511(8) . ?
C11 H11A 0.9900 . ?
C11 H11B 0.9900 . ?
C12 C13 1.493(8) . ?
C12 H12A 0.9900 . ?
C12 H12B 0.9900 . ?
C13 C14 1.544(8) . ?
C13 H13A 0.9900 . ?
C13 H13B 0.9900 . ?
C14 C15 1.493(8) . ?
C14 H14A 0.9900 . ?
C14 H14B 0.9900 . ?
C15 U1 2.834(6) 3_556 ?
C16 C17 1.503(9) . ?
C17 C18 1.479(8) . ?
C17 H17A 0.9900 . ?
C17 H17B 0.9900 . ?
C18 C19 1.560(8) . ?
C18 H18A 0.9900 . ?
C18 H18B 0.9900 . ?
C19 C20 1.496(9) . ?
C19 H19A 0.9900 . ?
C19 H19B 0.9900 . ?
C20 C21 1.518(8) . ?
C20 H20A 0.9900 . ?
C20 H20B 0.9900 . ?
C21 C22 1.528(8) . ?
C21 H21A 0.9900 . ?
C21 H21B 0.9900 . ?
C22 C23 1.504(7) . ?
C22 H22A 0.9900 . ?
C22 H22B 0.9900 . ?
C23 C22 1.504(7) 2 ?
C23 H23A 0.9901 . ?
C24 H24A 0.9800 . ?
C24 H24B 0.9800 . ?
C24 H24C 0.9800 . ?
C25 H25A 0.9800 . ?
C25 H25B 0.9800 . ?
C25 H25C 0.9800 . ?

loop_
_geom_hbond_atom_site_label_D
_geom_hbond_atom_site_label_H
_geom_hbond_atom_site_label_A
_geom_hbond_distance_DH
_geom_hbond_distance_HA
_geom_hbond_distance_DA
_geom_hbond_angle_DHA
_geom_hbond_site_symmetry_A
N1 H1B O3 0.91 2.00 2.818(8) 148.6 .
N1 H1A O6 0.91 2.27 3.117(10) 155.5 2_657

loop_
_platon_squeeze_void_nr
_platon_squeeze_void_average_x
_platon_squeeze_void_average_y
_platon_squeeze_void_average_z
_platon_squeeze_void_volume
_platon_squeeze_void_count_electrons
_platon_squeeze_void_content
1 -0.000 -0.000 -0.001 721 297 ' '
2 0.500 0.500 0.751 721 297 ' '
